data_7217304
loop_
_publ_author_name
'Cheng, Bao'
'Tehrani, Alireza Azhdari'
'Hu, Mao-Lin'
'Morsali, Ali'

_publ_section_title
;
 Supramolecular assemblies of Ru(ii) organometallic half-sandwich
 complexes
;
_journal_issue 38
_journal_name_full CrystEngComm
_journal_page_first 9125
_journal_paper_doi 10.1039/C4CE01214C
_journal_volume 16
_journal_year 2014
_chemical_formula_moiety 'C15 H17 Cl2 N O2 Ru'
_chemical_formula_sum 'C15 H17 Cl2 N O2 Ru'
_chemical_formula_weight 415.27
_chemical_name_systematic
;
 ?
;
_space_group_IT_number 14
_symmetry_cell_setting monoclinic
_symmetry_space_group_name_Hall '-P 2ybc'
_symmetry_space_group_name_H-M 'P 1 21/c 1'
_atom_sites_solution_hydrogens geom
_atom_sites_solution_primary direct
_atom_sites_solution_secondary difmap
_audit_creation_method SHELXL-97
_cell_angle_alpha 90.00
_cell_angle_beta 95.693(2)
_cell_angle_gamma 90.00
_cell_formula_units_Z 4
_cell_length_a 13.3810(14)
_cell_length_b 8.9330(9)
_cell_length_c 13.2711(13)
_cell_measurement_reflns_used 1111
_cell_measurement_temperature 298(2)
_cell_measurement_theta_max 21.26
_cell_measurement_theta_min 2.64
_cell_volume 1578.5(3)
_computing_cell_refinement 'SAINT (Bruker, 2002)'
_computing_data_collection 'SMART (Bruker, 2002)'
_computing_data_reduction SAINT
_computing_molecular_graphics 'SHELXTL(Bruker, 2002)'
_computing_publication_material SHELXL97
_computing_structure_refinement 'SHELXL97 (Sheldrick, 1997)'
_computing_structure_solution 'SHELXS97 (Sheldrick, 1997)'
_diffrn_ambient_temperature 298(2)
_diffrn_measured_fraction_theta_full 0.995
_diffrn_measured_fraction_theta_max 0.995
_diffrn_measurement_device_type 'Bruker APEX area-detector diffractometer'
_diffrn_measurement_method '\f and \w scan'
_diffrn_radiation_monochromator graphite
_diffrn_radiation_source 'fine-focus sealed tube'
_diffrn_radiation_type MoK\a
_diffrn_radiation_wavelength 0.71073
_diffrn_reflns_av_R_equivalents 0.0631
_diffrn_reflns_av_sigmaI/netI 0.0731
_diffrn_reflns_limit_h_max 15
_diffrn_reflns_limit_h_min -15
_diffrn_reflns_limit_k_max 10
_diffrn_reflns_limit_k_min -10
_diffrn_reflns_limit_l_max 14
_diffrn_reflns_limit_l_min -15
_diffrn_reflns_number 7950
_diffrn_reflns_theta_full 25.04
_diffrn_reflns_theta_max 25.04
_diffrn_reflns_theta_min 1.53
_exptl_absorpt_coefficient_mu 1.334
_exptl_absorpt_correction_T_max 0.9008
_exptl_absorpt_correction_T_min 0.7490
_exptl_absorpt_correction_type multi-scan
_exptl_absorpt_process_details '(SADABS; Bruker, 2002)'
_exptl_crystal_colour brown
_exptl_crystal_density_diffrn 1.747
_exptl_crystal_density_method 'not measured'
_exptl_crystal_description slice
_exptl_crystal_F_000 832
_exptl_crystal_size_max 0.23
_exptl_crystal_size_mid 0.12
_exptl_crystal_size_min 0.08
_refine_diff_density_max 1.276
_refine_diff_density_min -2.732
_refine_diff_density_rms 0.204
_refine_ls_extinction_method none
_refine_ls_goodness_of_fit_ref 1.441
_refine_ls_hydrogen_treatment constr
_refine_ls_matrix_type full
_refine_ls_number_parameters 191
_refine_ls_number_reflns 2779
_refine_ls_number_restraints 72
_refine_ls_restrained_S_all 1.429
_refine_ls_R_factor_all 0.1451
_refine_ls_R_factor_gt 0.1411
_refine_ls_shift/su_max 0.000
_refine_ls_shift/su_mean 0.000
_refine_ls_structure_factor_coef Fsqd
_refine_ls_weighting_details 'calc w=1/[\s^2^(Fo^2^)+(0.0001P)^2^+52.5221P] where P=(Fo^2^+2Fc^2^)/3'
_refine_ls_weighting_scheme calc
_refine_ls_wR_factor_gt 0.2543
_refine_ls_wR_factor_ref 0.2562
_reflns_number_gt 2709
_reflns_number_total 2779
_reflns_threshold_expression I>2\s(I)
_cod_data_source_file c4ce01214c2.cif
_cod_data_source_block 1
_cod_depositor_comments
;
The following automatic conversions were performed:

'_symmetry_cell_setting' value 'Monoclinic' changed to 'monoclinic'
according to
/usr/data/users/saulius/crontab/automatic-downloads/rss-feeds/RSC/lib/dictionaries/cif_core.dic
dictionary named 'cif_core.dic' version 2.4.2 from 2011-04-26.

Automatic conversion script
Id: cif_fix_values 2281 2013-09-26 08:29:07Z andrius 

 Adding full bibliography for 7217298--7217305.cif.
;
_cod_original_sg_symbol_H-M P2(1)/c
_cod_database_code 7217304

loop_
_symmetry_equiv_pos_as_xyz
'x, y, z'
'-x, y+1/2, -z+1/2'
'-x, -y, -z'
'x, -y-1/2, z-1/2'

loop_
_atom_site_label
_atom_site_type_symbol
_atom_site_fract_x
_atom_site_fract_y
_atom_site_fract_z
_atom_site_U_iso_or_equiv
_atom_site_adp_type
_atom_site_occupancy
_atom_site_symmetry_multiplicity
_atom_site_calc_flag
_atom_site_refinement_flags
Ru1 Ru 0.12245(9) 1.07738(14) 0.19230(10) 0.0222(4) Uani 1 1 d .
Cl1 Cl 0.0717(3) 1.0475(5) 0.3603(3) 0.0373(11) Uani 1 1 d .
Cl2 Cl -0.0528(3) 1.0781(5) 0.1302(3) 0.0410(11) Uani 1 1 d .
O1 O 0.4959(10) 0.4303(18) 0.1893(11) 0.059(4) Uani 1 1 d .
O2 O 0.4153(9) 0.3663(14) 0.0405(10) 0.042(3) Uani 1 1 d .
N1 N 0.0994(10) 0.8382(15) 0.1865(11) 0.033(4) Uani 1 1 d .
H1A H 0.0769 0.8105 0.2454 0.040 Uiso 1 1 calc R
H1B H 0.0497 0.8197 0.1373 0.040 Uiso 1 1 calc R
C1 C 0.4685(16) 0.181(2) -0.0710(17) 0.055(6) Uani 1 1 d .
H1C H 0.4067 0.1258 -0.0727 0.083 Uiso 1 1 calc R
H1D H 0.5222 0.1137 -0.0828 0.083 Uiso 1 1 calc R
H1E H 0.4625 0.2563 -0.1228 0.083 Uiso 1 1 calc R
C2 C 0.4903(15) 0.253(2) 0.0299(15) 0.050(5) Uani 1 1 d .
H2A H 0.4887 0.1788 0.0831 0.060 Uiso 1 1 calc R
H2B H 0.5566 0.2980 0.0353 0.060 Uiso 1 1 calc R
C3 C 0.4263(13) 0.446(2) 0.1271(14) 0.037(4) Uani 1 1 d .
C4 C 0.3425(12) 0.5503(19) 0.1348(13) 0.032(3) Uani 1 1 d U
C5 C 0.2655(12) 0.583(2) 0.0596(13) 0.034(3) Uani 1 1 d U
H5 H 0.2669 0.5383 -0.0036 0.041 Uiso 1 1 calc R
C6 C 0.1889(12) 0.6756(19) 0.0744(13) 0.031(3) Uani 1 1 d U
H6 H 0.1404 0.6958 0.0209 0.037 Uiso 1 1 calc R
C7 C 0.1810(11) 0.7427(18) 0.1696(12) 0.028(3) Uani 1 1 d U
C8 C 0.2581(12) 0.7119(19) 0.2464(14) 0.034(3) Uani 1 1 d U
H8 H 0.2561 0.7550 0.3099 0.041 Uiso 1 1 calc R
C9 C 0.3353(13) 0.6204(19) 0.2295(14) 0.036(3) Uani 1 1 d U
H9 H 0.3854 0.6030 0.2820 0.043 Uiso 1 1 calc R
C10 C 0.1677(18) 1.180(3) 0.057(2) 0.066(4) Uani 1 1 d U
H10 H 0.1282 1.1622 -0.0079 0.079 Uiso 1 1 calc R
C11 C 0.1389(18) 1.288(3) 0.1189(19) 0.064(4) Uani 1 1 d U
H11 H 0.0776 1.3441 0.0967 0.077 Uiso 1 1 calc R
C12 C 0.1757(18) 1.303(3) 0.213(2) 0.067(4) Uani 1 1 d U
H12 H 0.1426 1.3701 0.2576 0.080 Uiso 1 1 calc R
C13 C 0.2498(18) 1.202(3) 0.256(2) 0.070(4) Uani 1 1 d U
H13 H 0.2689 1.2015 0.3287 0.084 Uiso 1 1 calc R
C14 C 0.2828(17) 1.085(3) 0.193(2) 0.070(4) Uani 1 1 d U
H14 H 0.3245 1.0032 0.2227 0.084 Uiso 1 1 calc R
C15 C 0.2400(16) 1.076(3) 0.0939(19) 0.067(4) Uani 1 1 d U
H15 H 0.2509 0.9862 0.0539 0.080 Uiso 1 1 calc R

loop_
_atom_site_aniso_label
_atom_site_aniso_U_11
_atom_site_aniso_U_22
_atom_site_aniso_U_33
_atom_site_aniso_U_23
_atom_site_aniso_U_13
_atom_site_aniso_U_12
Ru1 0.0212(6) 0.0162(6) 0.0284(7) -0.0002(6) -0.0010(5) -0.0037(6)
Cl1 0.054(3) 0.023(2) 0.034(2) -0.0007(18) -0.0002(19) -0.0034(19)
Cl2 0.036(2) 0.036(2) 0.049(3) 0.001(2) -0.0039(19) 0.000(2)
O1 0.048(8) 0.065(10) 0.060(9) -0.007(8) -0.013(7) 0.029(8)
O2 0.032(7) 0.036(7) 0.058(9) -0.005(6) -0.002(6) 0.013(6)
N1 0.034(8) 0.032(8) 0.036(8) 0.014(7) 0.014(7) 0.014(6)
C1 0.051(13) 0.041(12) 0.077(16) -0.010(11) 0.027(12) 0.013(10)
C2 0.051(12) 0.045(12) 0.053(13) 0.001(10) -0.002(10) 0.014(10)
C3 0.033(10) 0.029(10) 0.050(11) 0.007(9) 0.005(9) -0.003(8)
C4 0.030(6) 0.023(6) 0.043(7) 0.005(6) 0.002(6) -0.003(5)
C5 0.036(6) 0.027(6) 0.040(7) 0.001(6) 0.004(6) 0.003(6)
C6 0.022(6) 0.029(6) 0.040(7) 0.000(6) -0.001(6) -0.001(5)
C7 0.021(6) 0.022(6) 0.041(7) -0.006(6) -0.001(5) -0.002(5)
C8 0.033(6) 0.024(6) 0.044(7) -0.009(6) -0.001(6) -0.003(5)
C9 0.034(6) 0.023(6) 0.050(7) 0.000(6) -0.003(6) -0.008(5)
C10 0.056(9) 0.065(9) 0.079(10) 0.015(8) 0.017(8) -0.029(7)
C11 0.055(9) 0.055(9) 0.083(10) 0.016(8) 0.015(8) -0.026(7)
C12 0.062(9) 0.059(9) 0.082(10) 0.002(8) 0.023(8) -0.035(7)
C13 0.061(9) 0.070(9) 0.079(10) 0.007(8) 0.010(8) -0.042(8)
C14 0.053(8) 0.069(9) 0.090(10) 0.017(9) 0.014(8) -0.025(8)
C15 0.055(8) 0.065(9) 0.085(9) 0.010(9) 0.032(8) -0.027(8)

loop_
_atom_type_symbol
_atom_type_description
_atom_type_scat_dispersion_real
_atom_type_scat_dispersion_imag
_atom_type_scat_source
C C 0.0033 0.0016 'International Tables Vol C Tables 4.2.6.8 and 6.1.1.4'
H H 0.0000 0.0000 'International Tables Vol C Tables 4.2.6.8 and 6.1.1.4'
Cl Cl 0.1484 0.1585 'International Tables Vol C Tables 4.2.6.8 and 6.1.1.4'
N N 0.0061 0.0033 'International Tables Vol C Tables 4.2.6.8 and 6.1.1.4'
O O 0.0106 0.0060 'International Tables Vol C Tables 4.2.6.8 and 6.1.1.4'
Ru Ru -1.2594 0.8363 'International Tables Vol C Tables 4.2.6.8 and 6.1.1.4'

loop_
_geom_angle_atom_site_label_1
_geom_angle_atom_site_label_2
_geom_angle_atom_site_label_3
_geom_angle
C13 Ru1 C15 68.7(10)
C13 Ru1 C11 66.8(10)
C15 Ru1 C11 67.3(10)
C13 Ru1 C12 38.5(9)
C15 Ru1 C12 80.2(10)
C11 Ru1 C12 35.4(9)
C13 Ru1 C14 39.1(9)
C15 Ru1 C14 37.6(9)
C11 Ru1 C14 80.0(10)
C12 Ru1 C14 69.5(10)
C13 Ru1 C10 79.9(10)
C15 Ru1 C10 37.9(9)
C11 Ru1 C10 36.5(9)
C12 Ru1 C10 65.7(10)
C14 Ru1 C10 68.0(9)
C13 Ru1 N1 129.5(9)
C15 Ru1 N1 94.8(8)
C11 Ru1 N1 151.0(8)
C12 Ru1 N1 168.0(8)
C14 Ru1 N1 99.8(8)
C10 Ru1 N1 116.3(8)
C13 Ru1 Cl2 147.6(8)
C15 Ru1 Cl2 122.7(7)
C11 Ru1 Cl2 89.0(7)
C12 Ru1 Cl2 109.9(7)
C14 Ru1 Cl2 160.2(7)
C10 Ru1 Cl2 93.3(7)
N1 Ru1 Cl2 82.0(4)
C13 Ru1 Cl1 88.9(7)
C15 Ru1 Cl1 148.8(7)
C11 Ru1 Cl1 124.7(7)
C12 Ru1 Cl1 96.1(7)
C14 Ru1 Cl1 112.0(7)
C10 Ru1 Cl1 161.0(7)
N1 Ru1 Cl1 82.6(4)
Cl2 Ru1 Cl1 87.86(16)
C3 O2 C2 115.8(14)
C7 N1 Ru1 119.4(10)
C7 N1 H1A 107.5
Ru1 N1 H1A 107.5
C7 N1 H1B 107.5
Ru1 N1 H1B 107.5
H1A N1 H1B 107.0
C2 C1 H1C 109.5
C2 C1 H1D 109.5
H1C C1 H1D 109.5
C2 C1 H1E 109.5
H1C C1 H1E 109.5
H1D C1 H1E 109.5
O2 C2 C1 108.4(16)
O2 C2 H2A 110.0
C1 C2 H2A 110.0
O2 C2 H2B 110.0
C1 C2 H2B 110.0
H2A C2 H2B 108.4
O1 C3 O2 122.8(17)
O1 C3 C4 125.2(18)
O2 C3 C4 112.0(15)
C5 C4 C9 115.7(16)
C5 C4 C3 126.7(16)
C9 C4 C3 117.5(16)
C6 C5 C4 122.9(17)
C6 C5 H5 118.5
C4 C5 H5 118.5
C5 C6 C7 121.1(16)
C5 C6 H6 119.4
C7 C6 H6 119.4
C8 C7 C6 116.8(15)
C8 C7 N1 121.7(15)
C6 C7 N1 121.5(15)
C9 C8 C7 121.2(17)
C9 C8 H8 119.4
C7 C8 H8 119.4
C8 C9 C4 122.3(17)
C8 C9 H9 118.9
C4 C9 H9 118.9
C11 C10 C15 120(3)
C11 C10 Ru1 71.3(14)
C15 C10 Ru1 70.6(13)
C11 C10 H10 119.5
C15 C10 H10 119.5
Ru1 C10 H10 119.5
C12 C11 C10 123(3)
C12 C11 Ru1 72.4(15)
C10 C11 Ru1 72.2(14)
C12 C11 H11 117.6
C10 C11 H11 117.6
Ru1 C11 H11 117.6
C11 C12 C13 120(3)
C11 C12 Ru1 72.2(14)
C13 C12 Ru1 70.5(14)
C11 C12 H12 119.3
C13 C12 H12 119.3
Ru1 C12 H12 119.3
C12 C13 C14 118(2)
C12 C13 Ru1 71.0(13)
C14 C13 Ru1 70.8(13)
C12 C13 H13 120.3
C14 C13 H13 120.3
Ru1 C13 H13 120.3
C15 C14 C13 118(3)
C15 C14 Ru1 71.0(13)
C13 C14 Ru1 70.1(13)
C15 C14 H14 120.4
C13 C14 H14 120.4
Ru1 C14 H14 120.4
C14 C15 C10 120(3)
C14 C15 Ru1 71.4(13)
C10 C15 Ru1 71.5(13)
C14 C15 H15 119.5
C10 C15 H15 119.5
Ru1 C15 H15 119.5

loop_
_geom_bond_atom_site_label_1
_geom_bond_atom_site_label_2
_geom_bond_distance
Ru1 C13 2.14(2)
Ru1 C15 2.14(2)
Ru1 C11 2.14(2)
Ru1 C12 2.14(2)
Ru1 C14 2.15(2)
Ru1 C10 2.15(2)
Ru1 N1 2.159(14)
Ru1 Cl2 2.408(4)
Ru1 Cl1 2.409(5)
O1 C3 1.19(2)
O2 C3 1.35(2)
O2 C2 1.44(2)
N1 C7 1.42(2)
N1 H1A 0.9000
N1 H1B 0.9000
C1 C2 1.49(3)
C1 H1C 0.9600
C1 H1D 0.9600
C1 H1E 0.9600
C2 H2A 0.9700
C2 H2B 0.9700
C3 C4 1.47(2)
C4 C5 1.39(2)
C4 C9 1.42(2)
C5 C6 1.35(2)
C5 H5 0.9300
C6 C7 1.41(2)
C6 H6 0.9300
C7 C8 1.40(2)
C8 C9 1.35(2)
C8 H8 0.9300
C9 H9 0.9300
C10 C11 1.35(3)
C10 C15 1.40(3)
C10 H10 0.9800
C11 C12 1.30(3)
C11 H11 0.9800
C12 C13 1.41(4)
C12 H12 0.9800
C13 C14 1.43(4)
C13 H13 0.9800
C14 C15 1.38(3)
C14 H14 0.9800
C15 H15 0.9800

loop_
_geom_hbond_atom_site_label_D
_geom_hbond_atom_site_label_H
_geom_hbond_atom_site_label_A
_geom_hbond_distance_DH
_geom_hbond_distance_HA
_geom_hbond_distance_DA
_geom_hbond_angle_DHA
_geom_hbond_site_symmetry_A
N1 H1A Cl2 0.90 2.69 3.465(14) 144.7 2_545
N1 H1B Cl1 0.90 2.93 3.477(15) 121.1 2_545
